data_7006273
loop_
_publ_author_name
'Shi, Weifeng'
'Shafaei-Fallah, Maryam'
'Rothenberger, Alexander'

_publ_section_title
;
 Novel P-Se anions and their copper complexes.
;
_journal_issue 38
_journal_name_full 'Dalton transactions (Cambridge, England : 2003)'
_journal_page_first 4255
_journal_page_last 4257
_journal_paper_doi 10.1039/b711549k
_journal_year 2007
_chemical_formula_sum 'C68 H70 Cu4 O8 P6 Se6'
_chemical_formula_weight 1928.98
_chemical_name_systematic
;
?
;
_space_group_IT_number 14
_symmetry_cell_setting monoclinic
_symmetry_space_group_name_Hall '-P 2yn'
_symmetry_space_group_name_H-M 'P 1 21/n 1'
_atom_sites_solution_hydrogens geom
_atom_sites_solution_primary direct
_atom_sites_solution_secondary difmap
_audit_creation_method SHELXL-97
_cell_angle_alpha 90.00
_cell_angle_beta 93.39(3)
_cell_angle_gamma 90.00
_cell_formula_units_Z 2
_cell_length_a 11.405(2)
_cell_length_b 14.758(3)
_cell_length_c 21.031(4)
_cell_measurement_reflns_used 24571
_cell_measurement_temperature 120(2)
_cell_measurement_theta_max 54.57
_cell_measurement_theta_min 3.34
_cell_volume 3533.6(12)
_computing_cell_refinement 'stoe x-area'
_computing_data_collection 'stoe x-area'
_computing_data_reduction 'stoe x-area'
_computing_molecular_graphics 'SHELXL-97 (Sheldrick, 1997)'
_computing_publication_material 'SHELXL-97 (Sheldrick, 1997)'
_computing_structure_refinement 'SHELXL-97 (Sheldrick, 1997)'
_computing_structure_solution 'SHELXS-97 (Sheldrick, 1990)'
_diffrn_ambient_temperature 120(2)
_diffrn_detector_area_resol_mean 6.67
_diffrn_measured_fraction_theta_full 1.000
_diffrn_measured_fraction_theta_max 0.928
_diffrn_measurement_device_type 'stoe ipds 2'
_diffrn_measurement_method rotation
_diffrn_radiation_monochromator graphite
_diffrn_radiation_source 'fine-focus sealed tube'
_diffrn_radiation_type MoK\a
_diffrn_radiation_wavelength 0.71073
_diffrn_reflns_av_R_equivalents 0.0685
_diffrn_reflns_av_sigmaI/netI 0.0583
_diffrn_reflns_limit_h_max 14
_diffrn_reflns_limit_h_min -14
_diffrn_reflns_limit_k_max 17
_diffrn_reflns_limit_k_min -18
_diffrn_reflns_limit_l_max 26
_diffrn_reflns_limit_l_min -26
_diffrn_reflns_number 27632
_diffrn_reflns_theta_full 25.00
_diffrn_reflns_theta_max 27.77
_diffrn_reflns_theta_min 1.69
_exptl_absorpt_coefficient_mu 4.467
_exptl_absorpt_correction_type none
_exptl_crystal_colour yellow
_exptl_crystal_density_diffrn 1.813
_exptl_crystal_density_method 'not measured'
_exptl_crystal_description block
_exptl_crystal_F_000 1904
_exptl_crystal_size_max 0.50
_exptl_crystal_size_mid 0.40
_exptl_crystal_size_min 0.40
_refine_diff_density_max 3.764
_refine_diff_density_min -1.174
_refine_diff_density_rms 0.155
_refine_ls_extinction_method none
_refine_ls_goodness_of_fit_ref 1.000
_refine_ls_hydrogen_treatment constr
_refine_ls_matrix_type full
_refine_ls_number_parameters 415
_refine_ls_number_reflns 7743
_refine_ls_number_restraints 0
_refine_ls_restrained_S_all 1.000
_refine_ls_R_factor_all 0.0806
_refine_ls_R_factor_gt 0.0543
_refine_ls_shift/su_max 0.001
_refine_ls_shift/su_mean 0.000
_refine_ls_structure_factor_coef Fsqd
_refine_ls_weighting_details 'calc w=1/[\s^2^(Fo^2^)+(0.0858P)^2^+0.0000P] where P=(Fo^2^+2Fc^2^)/3'
_refine_ls_weighting_scheme calc
_refine_ls_wR_factor_gt 0.1308
_refine_ls_wR_factor_ref 0.1413
_reflns_number_gt 5512
_reflns_number_total 7743
_reflns_threshold_expression >2sigma(I)
_cod_data_source_file b711549k.txt
_cod_data_source_block 3
_cod_original_sg_symbol_H-M P2(1)/n
_cod_database_code 7006273

loop_
_symmetry_equiv_pos_as_xyz
'x, y, z'
'-x+1/2, y+1/2, -z+1/2'
'-x, -y, -z'
'x-1/2, -y-1/2, z-1/2'

loop_
_atom_site_label
_atom_site_type_symbol
_atom_site_fract_x
_atom_site_fract_y
_atom_site_fract_z
_atom_site_U_iso_or_equiv
_atom_site_adp_type
_atom_site_occupancy
_atom_site_symmetry_multiplicity
_atom_site_calc_flag
_atom_site_refinement_flags
_atom_site_disorder_assembly
_atom_site_disorder_group
Se1 Se 0.49470(5) 0.71712(4) 0.51373(3) 0.02970(15) Uani 1 1 d . . .
Se2 Se 0.71134(4) 0.49573(4) 0.44802(3) 0.02551(14) Uani 1 1 d . . .
Se3 Se 0.40739(4) 0.50321(4) 0.37844(3) 0.02496(14) Uani 1 1 d . . .
Cu1 Cu 0.42137(6) 0.57382(5) 0.48035(3) 0.02885(18) Uani 1 1 d . . .
Cu2 Cu 0.65060(6) 0.60535(5) 0.52783(4) 0.02760(17) Uani 1 1 d . . .
P1 P 0.54323(15) 0.79794(13) 0.43225(10) 0.0399(4) Uani 1 1 d . . .
P2 P 0.59447(12) 0.50964(11) 0.36235(7) 0.0239(3) Uani 1 1 d . . .
P3 P 0.81745(12) 0.65182(10) 0.58250(7) 0.0235(3) Uani 1 1 d . . .
O1 O 0.6265(5) 0.8746(4) 0.4610(3) 0.0678(17) Uani 1 1 d . . .
H1A H 0.6357 0.9145 0.4332 0.102 Uiso 1 1 calc R . .
O2 O 0.5970(5) 0.7469(3) 0.3792(3) 0.0497(13) Uani 1 1 d . . .
O3 O 0.6248(3) 0.5988(3) 0.32654(19) 0.0281(9) Uani 1 1 d . . .
H3A H 0.6116 0.6437 0.3496 0.042 Uiso 1 1 calc R . .
O6 O 0.6733(6) 1.0108(5) 0.3849(4) 0.077(2) Uani 1 1 d . . .
C1 C 0.4149(5) 0.8575(4) 0.4009(3) 0.0300(13) Uani 1 1 d . . .
C2 C 0.3839(7) 0.9402(6) 0.4250(4) 0.053(2) Uani 1 1 d . . .
H2B H 0.4293 0.9661 0.4597 0.063 Uiso 1 1 calc R . .
C3 C 0.2838(8) 0.9869(7) 0.3980(5) 0.063(2) Uani 1 1 d . . .
H3B H 0.2606 1.0441 0.4137 0.076 Uiso 1 1 calc R . .
C4 C 0.2229(8) 0.9454(6) 0.3484(4) 0.055(2) Uani 1 1 d . . .
H4A H 0.1585 0.9771 0.3280 0.066 Uiso 1 1 calc R . .
C5 C 0.2481(8) 0.8625(7) 0.3264(4) 0.062(2) Uani 1 1 d . . .
H5A H 0.1988 0.8343 0.2942 0.074 Uiso 1 1 calc R . .
C6 C 0.3458(7) 0.8202(7) 0.3515(4) 0.056(2) Uani 1 1 d . . .
H6A H 0.3673 0.7632 0.3346 0.067 Uiso 1 1 calc R . .
C7 C 0.6298(5) 0.4242(4) 0.3053(3) 0.0272(12) Uani 1 1 d . . .
C8 C 0.5418(5) 0.3866(5) 0.2639(3) 0.0320(13) Uani 1 1 d . . .
H8A H 0.4618 0.4018 0.2684 0.038 Uiso 1 1 calc R . .
C9 C 0.5719(6) 0.3270(5) 0.2163(3) 0.0350(14) Uani 1 1 d . . .
H9A H 0.5120 0.3021 0.1883 0.042 Uiso 1 1 calc R . .
C10 C 0.6871(6) 0.3037(5) 0.2092(3) 0.0350(14) Uani 1 1 d . . .
H10A H 0.7072 0.2632 0.1765 0.042 Uiso 1 1 calc R . .
C11 C 0.7736(5) 0.3404(5) 0.2508(3) 0.0375(15) Uani 1 1 d . . .
H11A H 0.8535 0.3246 0.2465 0.045 Uiso 1 1 calc R . .
C12 C 0.7451(5) 0.3991(5) 0.2979(3) 0.0326(13) Uani 1 1 d . . .
H12A H 0.8056 0.4231 0.3260 0.039 Uiso 1 1 calc R . .
C13 C 0.9311(5) 0.7062(4) 0.5374(3) 0.0255(12) Uani 1 1 d . . .
C14 C 0.8950(6) 0.7771(5) 0.4971(3) 0.0376(15) Uani 1 1 d . . .
H14A H 0.8142 0.7929 0.4925 0.045 Uiso 1 1 calc R . .
C15 C 0.9755(7) 0.8246(5) 0.4636(4) 0.0466(18) Uani 1 1 d . . .
H15A H 0.9502 0.8729 0.4363 0.056 Uiso 1 1 calc R . .
C16 C 1.0930(6) 0.8017(5) 0.4699(3) 0.0386(15) Uani 1 1 d . . .
H16A H 1.1488 0.8347 0.4474 0.046 Uiso 1 1 calc R . .
C17 C 1.1294(5) 0.7305(5) 0.5091(3) 0.0344(14) Uani 1 1 d . . .
H17A H 1.2099 0.7136 0.5127 0.041 Uiso 1 1 calc R . .
C18 C 1.0488(5) 0.6840(4) 0.5431(3) 0.0300(13) Uani 1 1 d . . .
H18A H 1.0746 0.6362 0.5707 0.036 Uiso 1 1 calc R . .
C19 C 0.7949(5) 0.7359(4) 0.6442(3) 0.0280(12) Uani 1 1 d . . .
C20 C 0.6829(5) 0.7499(5) 0.6644(3) 0.0341(14) Uani 1 1 d . . .
H20A H 0.6184 0.7171 0.6452 0.041 Uiso 1 1 calc R . .
C21 C 0.6645(6) 0.8116(5) 0.7127(3) 0.0401(16) Uani 1 1 d . . .
H21A H 0.5873 0.8211 0.7261 0.048 Uiso 1 1 calc R . .
C22 C 0.7565(6) 0.8587(5) 0.7412(3) 0.0379(15) Uani 1 1 d . . .
H22A H 0.7430 0.9013 0.7738 0.045 Uiso 1 1 calc R . .
C23 C 0.8701(5) 0.8441(4) 0.7223(3) 0.0318(13) Uani 1 1 d . . .
H23A H 0.9345 0.8753 0.7430 0.038 Uiso 1 1 calc R . .
C24 C 0.8891(5) 0.7844(4) 0.6735(3) 0.0277(12) Uani 1 1 d . . .
H24A H 0.9661 0.7761 0.6597 0.033 Uiso 1 1 calc R . .
C25 C 0.8979(5) 0.5612(4) 0.6252(3) 0.0242(11) Uani 1 1 d . . .
C26 C 0.9358(5) 0.4868(4) 0.5902(3) 0.0298(13) Uani 1 1 d . . .
H26A H 0.9161 0.4837 0.5457 0.036 Uiso 1 1 calc R . .
C27 C 1.0008(5) 0.4183(4) 0.6193(3) 0.0309(13) Uani 1 1 d . . .
H27A H 1.0259 0.3683 0.5951 0.037 Uiso 1 1 calc R . .
C28 C 1.0297(5) 0.4227(4) 0.6847(3) 0.0317(13) Uani 1 1 d . . .
H28A H 1.0773 0.3769 0.7048 0.038 Uiso 1 1 calc R . .
C29 C 0.9892(6) 0.4936(5) 0.7201(3) 0.0358(14) Uani 1 1 d . . .
H29A H 1.0057 0.4950 0.7649 0.043 Uiso 1 1 calc R . .
C30 C 0.9246(5) 0.5627(4) 0.6907(3) 0.0289(12) Uani 1 1 d . . .
H30A H 0.8982 0.6117 0.7154 0.035 Uiso 1 1 calc R . .
C31 C 0.7956(13) 1.0309(9) 0.3680(9) 0.120(6) Uani 1 1 d . . .
H31A H 0.8498 1.0310 0.4065 0.144 Uiso 1 1 calc R . .
H31B H 0.8229 0.9853 0.3377 0.144 Uiso 1 1 calc R . .
C32 C 0.7899(9) 1.1203(7) 0.3388(5) 0.070(3) Uani 1 1 d . . .
H32A H 0.7925 1.1156 0.2919 0.084 Uiso 1 1 calc R . .
H32B H 0.8564 1.1584 0.3553 0.084 Uiso 1 1 calc R . .
C33 C 0.6751(8) 1.1600(6) 0.3565(4) 0.056(2) Uani 1 1 d . . .
H33A H 0.6875 1.2192 0.3780 0.067 Uiso 1 1 calc R . .
H33B H 0.6215 1.1687 0.3182 0.067 Uiso 1 1 calc R . .
C34 C 0.6268(11) 1.0941(7) 0.3996(6) 0.080(3) Uani 1 1 d . . .
H34A H 0.6488 1.1102 0.4444 0.096 Uiso 1 1 calc R . .
H34B H 0.5401 1.0928 0.3937 0.096 Uiso 1 1 calc R . .

loop_
_atom_site_aniso_label
_atom_site_aniso_U_11
_atom_site_aniso_U_22
_atom_site_aniso_U_33
_atom_site_aniso_U_23
_atom_site_aniso_U_13
_atom_site_aniso_U_12
Se1 0.0237(3) 0.0284(3) 0.0371(3) 0.0008(3) 0.0019(2) 0.0055(2)
Se2 0.0176(2) 0.0328(3) 0.0260(3) -0.0023(2) 0.0000(2) 0.0016(2)
Se3 0.0178(2) 0.0311(3) 0.0259(3) 0.0002(2) 0.0004(2) -0.0007(2)
Cu1 0.0204(3) 0.0371(4) 0.0291(4) -0.0034(3) 0.0016(3) 0.0009(3)
Cu2 0.0189(3) 0.0281(4) 0.0353(4) -0.0037(3) -0.0023(3) 0.0027(3)
P1 0.0326(8) 0.0351(10) 0.0525(10) -0.0007(8) 0.0069(7) -0.0008(7)
P2 0.0187(6) 0.0282(8) 0.0247(7) -0.0002(6) 0.0004(5) -0.0018(5)
P3 0.0168(6) 0.0249(8) 0.0288(7) -0.0026(6) 0.0015(5) -0.0001(5)
O1 0.051(3) 0.061(4) 0.090(5) 0.006(4) -0.003(3) -0.003(3)
O2 0.059(3) 0.028(3) 0.065(3) 0.007(2) 0.031(3) 0.001(2)
O3 0.0261(19) 0.030(2) 0.029(2) 0.0009(18) 0.0032(16) -0.0037(17)
O6 0.071(4) 0.052(4) 0.111(6) 0.005(4) 0.034(4) -0.005(3)
C1 0.027(3) 0.028(3) 0.035(3) 0.004(3) -0.001(2) 0.001(2)
C2 0.043(4) 0.047(5) 0.067(5) 0.003(4) -0.004(4) -0.003(3)
C3 0.053(5) 0.059(6) 0.076(6) -0.001(5) 0.000(4) 0.015(4)
C4 0.061(5) 0.051(5) 0.053(5) 0.021(4) -0.007(4) -0.005(4)
C5 0.052(5) 0.075(7) 0.059(5) 0.004(5) 0.002(4) -0.003(4)
C6 0.042(4) 0.087(7) 0.039(4) -0.004(4) 0.001(3) -0.016(4)
C7 0.027(3) 0.031(3) 0.024(3) -0.002(2) 0.007(2) -0.002(2)
C8 0.024(3) 0.037(4) 0.035(3) -0.006(3) -0.001(2) -0.002(3)
C9 0.035(3) 0.038(4) 0.032(3) -0.007(3) 0.001(3) -0.007(3)
C10 0.037(3) 0.035(4) 0.034(3) -0.003(3) 0.013(3) 0.000(3)
C11 0.025(3) 0.047(4) 0.041(3) -0.010(3) 0.004(3) 0.001(3)
C12 0.023(3) 0.041(4) 0.034(3) -0.005(3) 0.005(2) 0.000(3)
C13 0.022(3) 0.025(3) 0.029(3) -0.004(2) -0.001(2) 0.001(2)
C14 0.028(3) 0.033(4) 0.053(4) 0.011(3) 0.006(3) 0.004(3)
C15 0.052(4) 0.039(4) 0.050(4) 0.018(3) 0.010(3) 0.003(3)
C16 0.034(3) 0.039(4) 0.043(4) 0.012(3) 0.009(3) -0.003(3)
C17 0.028(3) 0.036(4) 0.040(3) -0.004(3) 0.005(2) 0.001(3)
C18 0.022(3) 0.031(3) 0.037(3) 0.002(3) 0.002(2) 0.000(2)
C19 0.023(3) 0.027(3) 0.034(3) 0.001(2) 0.003(2) -0.002(2)
C20 0.021(3) 0.039(4) 0.042(3) -0.014(3) 0.000(2) -0.002(3)
C21 0.028(3) 0.048(4) 0.045(4) -0.016(3) 0.007(3) 0.000(3)
C22 0.036(3) 0.037(4) 0.041(4) -0.015(3) 0.001(3) 0.000(3)
C23 0.033(3) 0.028(3) 0.034(3) -0.006(3) -0.002(2) -0.003(3)
C24 0.021(3) 0.026(3) 0.036(3) -0.007(3) -0.003(2) -0.001(2)
C25 0.018(2) 0.026(3) 0.028(3) 0.001(2) 0.002(2) -0.001(2)
C26 0.025(3) 0.031(3) 0.032(3) 0.001(3) 0.000(2) 0.001(2)
C27 0.027(3) 0.025(3) 0.041(3) -0.001(3) 0.005(2) 0.002(2)
C28 0.029(3) 0.024(3) 0.042(3) 0.008(3) 0.000(2) 0.004(2)
C29 0.035(3) 0.039(4) 0.033(3) 0.007(3) 0.003(3) 0.000(3)
C30 0.029(3) 0.030(3) 0.028(3) 0.000(2) 0.002(2) 0.000(2)
C31 0.112(11) 0.076(9) 0.176(16) -0.002(10) 0.043(10) 0.049(8)
C32 0.068(6) 0.065(6) 0.081(7) 0.010(5) 0.036(5) 0.010(5)
C33 0.058(5) 0.060(6) 0.051(5) 0.001(4) 0.012(4) -0.003(4)
C34 0.091(7) 0.048(6) 0.105(8) 0.003(6) 0.038(6) 0.005(5)

loop_
_atom_type_symbol
_atom_type_description
_atom_type_scat_dispersion_real
_atom_type_scat_dispersion_imag
_atom_type_scat_source
C C 0.0033 0.0016 'International Tables Vol C Tables 4.2.6.8 and 6.1.1.4'
H H 0.0000 0.0000 'International Tables Vol C Tables 4.2.6.8 and 6.1.1.4'
O O 0.0106 0.0060 'International Tables Vol C Tables 4.2.6.8 and 6.1.1.4'
P P 0.1023 0.0942 'International Tables Vol C Tables 4.2.6.8 and 6.1.1.4'
Cu Cu 0.3201 1.2651 'International Tables Vol C Tables 4.2.6.8 and 6.1.1.4'
Se Se -0.0929 2.2259 'International Tables Vol C Tables 4.2.6.8 and 6.1.1.4'

loop_
_geom_angle_atom_site_label_1
_geom_angle_atom_site_label_2
_geom_angle_atom_site_label_3
_geom_angle
_geom_angle_site_symmetry_1
_geom_angle_site_symmetry_3
_geom_angle_publ_flag
P1 Se1 Cu1 110.90(6) . . ?
P1 Se1 Cu2 104.40(6) . . ?
Cu1 Se1 Cu2 70.90(3) . . ?
P2 Se2 Cu1 100.32(5) . 3_666 ?
P2 Se2 Cu2 108.54(5) . . ?
Cu1 Se2 Cu2 69.10(3) 3_666 . ?
P2 Se3 Cu1 96.12(5) . . ?
P2 Se3 Cu2 115.49(5) . 3_666 ?
Cu1 Se3 Cu2 66.54(3) . 3_666 ?
Se1 Cu1 Se3 131.48(4) . . ?
Se1 Cu1 Se2 114.62(4) . 3_666 ?
Se3 Cu1 Se2 111.29(4) . 3_666 ?
Se1 Cu1 Cu2 165.88(4) . 3_666 ?
Se3 Cu1 Cu2 61.47(3) . 3_666 ?
Se2 Cu1 Cu2 56.04(3) 3_666 3_666 ?
Se1 Cu1 Cu2 55.64(3) . . ?
Se3 Cu1 Cu2 114.08(4) . . ?
Se2 Cu1 Cu2 117.10(4) 3_666 . ?
Cu2 Cu1 Cu2 116.77(3) 3_666 . ?
Se1 Cu1 Cu1 112.57(4) . 3_666 ?
Se3 Cu1 Cu1 86.29(4) . 3_666 ?
Se2 Cu1 Cu1 84.47(4) 3_666 3_666 ?
Cu2 Cu1 Cu1 58.58(3) 3_666 3_666 ?
Cu2 Cu1 Cu1 58.20(3) . 3_666 ?
P3 Cu2 Se1 116.23(5) . . ?
P3 Cu2 Se2 106.42(5) . . ?
Se1 Cu2 Se2 126.62(4) . . ?
P3 Cu2 Se3 92.55(5) . 3_666 ?
Se1 Cu2 Se3 106.72(4) . 3_666 ?
Se2 Cu2 Se3 101.68(4) . 3_666 ?
P3 Cu2 Cu1 123.78(5) . 3_666 ?
Se1 Cu2 Cu1 115.35(4) . 3_666 ?
Se2 Cu2 Cu1 54.86(3) . 3_666 ?
Se3 Cu2 Cu1 51.99(3) 3_666 3_666 ?
P3 Cu2 Cu1 166.90(5) . . ?
Se1 Cu2 Cu1 53.46(3) . . ?
Se2 Cu2 Cu1 86.66(3) . . ?
Se3 Cu2 Cu1 84.00(3) 3_666 . ?
Cu1 Cu2 Cu1 63.23(3) 3_666 . ?
O2 P1 O1 112.4(3) . . ?
O2 P1 C1 109.3(3) . . ?
O1 P1 C1 104.4(3) . . ?
O2 P1 Se1 116.2(2) . . ?
O1 P1 Se1 105.4(3) . . ?
C1 P1 Se1 108.4(2) . . ?
O3 P2 C7 101.7(3) . . ?
O3 P2 Se3 110.93(16) . . ?
C7 P2 Se3 109.38(19) . . ?
O3 P2 Se2 109.51(16) . . ?
C7 P2 Se2 109.5(2) . . ?
Se3 P2 Se2 114.97(7) . . ?
C19 P3 C25 103.6(3) . . ?
C19 P3 C13 101.8(3) . . ?
C25 P3 C13 103.0(3) . . ?
C19 P3 Cu2 114.63(19) . . ?
C25 P3 Cu2 114.17(19) . . ?
C13 P3 Cu2 117.80(19) . . ?
P1 O1 H1A 109.5 . . ?
P2 O3 H3A 109.5 . . ?
C34 O6 C31 104.6(8) . . ?
C2 C1 C6 118.9(7) . . ?
C2 C1 P1 121.3(5) . . ?
C6 C1 P1 119.8(6) . . ?
C1 C2 C3 120.0(8) . . ?
C1 C2 H2B 120.0 . . ?
C3 C2 H2B 120.0 . . ?
C4 C3 C2 116.6(9) . . ?
C4 C3 H3B 121.7 . . ?
C2 C3 H3B 121.7 . . ?
C5 C4 C3 124.2(8) . . ?
C5 C4 H4A 117.9 . . ?
C3 C4 H4A 117.9 . . ?
C4 C5 C6 118.2(9) . . ?
C4 C5 H5A 120.9 . . ?
C6 C5 H5A 120.9 . . ?
C5 C6 C1 121.8(9) . . ?
C5 C6 H6A 119.1 . . ?
C1 C6 H6A 119.1 . . ?
C12 C7 C8 118.3(6) . . ?
C12 C7 P2 120.9(5) . . ?
C8 C7 P2 120.7(5) . . ?
C9 C8 C7 119.9(6) . . ?
C9 C8 H8A 120.0 . . ?
C7 C8 H8A 120.0 . . ?
C10 C9 C8 121.0(6) . . ?
C10 C9 H9A 119.5 . . ?
C8 C9 H9A 119.5 . . ?
C9 C10 C11 118.8(6) . . ?
C9 C10 H10A 120.6 . . ?
C11 C10 H10A 120.6 . . ?
C12 C11 C10 120.8(6) . . ?
C12 C11 H11A 119.6 . . ?
C10 C11 H11A 119.6 . . ?
C11 C12 C7 121.3(6) . . ?
C11 C12 H12A 119.4 . . ?
C7 C12 H12A 119.4 . . ?
C18 C13 C14 118.8(6) . . ?
C18 C13 P3 124.4(5) . . ?
C14 C13 P3 116.8(4) . . ?
C15 C14 C13 120.6(6) . . ?
C15 C14 H14A 119.7 . . ?
C13 C14 H14A 119.7 . . ?
C16 C15 C14 119.9(7) . . ?
C16 C15 H15A 120.1 . . ?
C14 C15 H15A 120.1 . . ?
C15 C16 C17 119.9(6) . . ?
C15 C16 H16A 120.0 . . ?
C17 C16 H16A 120.0 . . ?
C18 C17 C16 120.0(6) . . ?
C18 C17 H17A 120.0 . . ?
C16 C17 H17A 120.0 . . ?
C13 C18 C17 120.8(6) . . ?
C13 C18 H18A 119.6 . . ?
C17 C18 H18A 119.6 . . ?
C20 C19 C24 119.0(6) . . ?
C20 C19 P3 119.4(5) . . ?
C24 C19 P3 121.5(4) . . ?
C19 C20 C21 120.2(6) . . ?
C19 C20 H20A 119.9 . . ?
C21 C20 H20A 119.9 . . ?
C22 C21 C20 120.6(6) . . ?
C22 C21 H21A 119.7 . . ?
C20 C21 H21A 119.7 . . ?
C21 C22 C23 119.9(6) . . ?
C21 C22 H22A 120.0 . . ?
C23 C22 H22A 120.0 . . ?
C24 C23 C22 119.9(6) . . ?
C24 C23 H23A 120.0 . . ?
C22 C23 H23A 120.0 . . ?
C23 C24 C19 120.2(6) . . ?
C23 C24 H24A 119.9 . . ?
C19 C24 H24A 119.9 . . ?
C30 C25 C26 118.3(5) . . ?
C30 C25 P3 123.3(5) . . ?
C26 C25 P3 118.4(4) . . ?
C27 C26 C25 121.0(6) . . ?
C27 C26 H26A 119.5 . . ?
C25 C26 H26A 119.5 . . ?
C26 C27 C28 119.6(6) . . ?
C26 C27 H27A 120.2 . . ?
C28 C27 H27A 120.2 . . ?
C29 C28 C27 120.0(6) . . ?
C29 C28 H28A 120.0 . . ?
C27 C28 H28A 120.0 . . ?
C28 C29 C30 120.3(6) . . ?
C28 C29 H29A 119.9 . . ?
C30 C29 H29A 119.9 . . ?
C29 C30 C25 120.7(6) . . ?
C29 C30 H30A 119.6 . . ?
C25 C30 H30A 119.6 . . ?
C32 C31 O6 105.2(9) . . ?
C32 C31 H31A 110.7 . . ?
O6 C31 H31A 110.7 . . ?
C32 C31 H31B 110.7 . . ?
O6 C31 H31B 110.7 . . ?
H31A C31 H31B 108.8 . . ?
C31 C32 C33 105.5(9) . . ?
C31 C32 H32A 110.6 . . ?
C33 C32 H32A 110.6 . . ?
C31 C32 H32B 110.6 . . ?
C33 C32 H32B 110.6 . . ?
H32A C32 H32B 108.8 . . ?
C34 C33 C32 105.1(8) . . ?
C34 C33 H33A 110.7 . . ?
C32 C33 H33A 110.7 . . ?
C34 C33 H33B 110.7 . . ?
C32 C33 H33B 110.7 . . ?
H33A C33 H33B 108.8 . . ?
O6 C34 C33 106.9(8) . . ?
O6 C34 H34A 110.3 . . ?
C33 C34 H34A 110.3 . . ?
O6 C34 H34B 110.3 . . ?
C33 C34 H34B 110.3 . . ?
H34A C34 H34B 108.6 . . ?

loop_
_geom_bond_atom_site_label_1
_geom_bond_atom_site_label_2
_geom_bond_distance
_geom_bond_site_symmetry_2
_geom_bond_publ_flag
Se1 P1 2.186(2) . ?
Se1 Cu1 2.3654(11) . ?
Se1 Cu2 2.4306(10) . ?
Se2 P2 2.1867(16) . ?
Se2 Cu1 2.4255(11) 3_666 ?
Se2 Cu2 2.4601(10) . ?
Se3 P2 2.1820(15) . ?
Se3 Cu1 2.3801(10) . ?
Se3 Cu2 2.6540(11) 3_666 ?
Cu1 Se2 2.4255(11) 3_666 ?
Cu1 Cu2 2.7710(12) 3_666 ?
Cu1 Cu2 2.7821(12) . ?
Cu1 Cu1 2.9107(16) 3_666 ?
Cu2 P3 2.2704(16) . ?
Cu2 Se3 2.6540(11) 3_666 ?
Cu2 Cu1 2.7709(12) 3_666 ?
P1 O2 1.507(6) . ?
P1 O1 1.575(7) . ?
P1 C1 1.799(6) . ?
P2 O3 1.565(4) . ?
P2 C7 1.802(6) . ?
P3 C19 1.825(6) . ?
P3 C25 1.827(6) . ?
P3 C13 1.836(6) . ?
O1 H1A 0.8400 . ?
O3 H3A 0.8400 . ?
O6 C34 1.382(12) . ?
O6 C31 1.489(16) . ?
C1 C2 1.375(11) . ?
C1 C6 1.381(10) . ?
C2 C3 1.423(11) . ?
C2 H2B 0.9500 . ?
C3 C4 1.364(13) . ?
C3 H3B 0.9500 . ?
C4 C5 1.345(13) . ?
C4 H4A 0.9500 . ?
C5 C6 1.357(12) . ?
C5 H5A 0.9500 . ?
C6 H6A 0.9500 . ?
C7 C12 1.384(8) . ?
C7 C8 1.403(8) . ?
C8 C9 1.391(9) . ?
C8 H8A 0.9500 . ?
C9 C10 1.375(9) . ?
C9 H9A 0.9500 . ?
C10 C11 1.389(9) . ?
C10 H10A 0.9500 . ?
C11 C12 1.369(9) . ?
C11 H11A 0.9500 . ?
C12 H12A 0.9500 . ?
C13 C18 1.380(8) . ?
C13 C14 1.394(9) . ?
C14 C15 1.381(10) . ?
C14 H14A 0.9500 . ?
C15 C16 1.381(10) . ?
C15 H15A 0.9500 . ?
C16 C17 1.384(9) . ?
C16 H16A 0.9500 . ?
C17 C18 1.380(9) . ?
C17 H17A 0.9500 . ?
C18 H18A 0.9500 . ?
C19 C20 1.386(8) . ?
C19 C24 1.402(8) . ?
C20 C21 1.389(9) . ?
C20 H20A 0.9500 . ?
C21 C22 1.366(9) . ?
C21 H21A 0.9500 . ?
C22 C23 1.395(9) . ?
C22 H22A 0.9500 . ?
C23 C24 1.380(9) . ?
C23 H23A 0.9500 . ?
C24 H24A 0.9500 . ?
C25 C30 1.393(8) . ?
C25 C26 1.405(9) . ?
C26 C27 1.376(8) . ?
C26 H26A 0.9500 . ?
C27 C28 1.396(9) . ?
C27 H27A 0.9500 . ?
C28 C29 1.380(10) . ?
C28 H28A 0.9500 . ?
C29 C30 1.382(9) . ?
C29 H29A 0.9500 . ?
C30 H30A 0.9500 . ?
C31 C32 1.455(17) . ?
C31 H31A 0.9900 . ?
C31 H31B 0.9900 . ?
C32 C33 1.501(12) . ?
C32 H32A 0.9900 . ?
C32 H32B 0.9900 . ?
C33 C34 1.459(13) . ?
C33 H33A 0.9900 . ?
C33 H33B 0.9900 . ?
C34 H34A 0.9900 . ?
C34 H34B 0.9900 . ?

loop_
_geom_hbond_atom_site_label_D
_geom_hbond_atom_site_label_H
_geom_hbond_atom_site_label_A
_geom_hbond_distance_DH
_geom_hbond_distance_HA
_geom_hbond_distance_DA
_geom_hbond_angle_DHA
_geom_hbond_site_symmetry_A
O1 H1A O6 0.84 1.81 2.643(10) 169.1 .
O3 H3A O2 0.84 1.66 2.479(7) 165.3 .
